data_7032483
loop_
_publ_author_name
'Han, Min-Le'
'Duan, Ya-Ping'
'Li, Dong-Sheng'
'Xu, Guo-Wang'
'Wu, Ya-Pan'
'Zhao, Jun'

_publ_section_title
;
 A series of divalent metal coordination polymers based on isomeric
 tetracarboxylic acids: synthesis, structures and magnetic properties.
;
_journal_issue 46
_journal_name_full 'Dalton transactions (Cambridge, England : 2003)'
_journal_page_first 17519
_journal_page_last 17527
_journal_paper_doi 10.1039/c4dt01946f
_journal_volume 43
_journal_year 2014
_chemical_formula_sum 'C32 H24 Mn N2 O10'
_chemical_formula_weight 651.47
_chemical_name_systematic
;

 ?

;
_space_group_IT_number 2
_symmetry_cell_setting triclinic
_symmetry_space_group_name_Hall '-P 1'
_symmetry_space_group_name_H-M 'P -1'
_atom_sites_solution_hydrogens geom
_atom_sites_solution_primary direct
_atom_sites_solution_secondary difmap
_audit_creation_method SHELXL-97
_cell_angle_alpha 99.384(6)
_cell_angle_beta 99.642(6)
_cell_angle_gamma 94.786(6)
_cell_formula_units_Z 2
_cell_length_a 10.454(5)
_cell_length_b 10.739(5)
_cell_length_c 13.686(7)
_cell_measurement_reflns_used 3678
_cell_measurement_temperature 296(2)
_cell_measurement_theta_max 27.5
_cell_measurement_theta_min 1.9
_cell_volume 1484.8(12)
_computing_cell_refinement 'Bruker XSCANS'
_computing_data_collection 'Bruker XSCANS'
_computing_data_reduction 'Bruker SHELXTL'
_computing_molecular_graphics 'Bruker SHELXTL'
_computing_publication_material 'Bruker SHELXTL'
_computing_structure_refinement 'SHELXL-97 (Sheldrick, 1997)'
_computing_structure_solution 'SHELXS-97 (Sheldrick, 1990)'
_diffrn_ambient_temperature 296(2)
_diffrn_measured_fraction_theta_full 0.995
_diffrn_measured_fraction_theta_max 0.995
_diffrn_measurement_device_type 'Bruker P4'
_diffrn_measurement_method '\w scans'
_diffrn_radiation_monochromator graphite
_diffrn_radiation_source 'fine-focus sealed tube'
_diffrn_radiation_type MoK\a
_diffrn_radiation_wavelength 0.71073
_diffrn_reflns_av_R_equivalents 0.0500
_diffrn_reflns_av_unetI/netI 0.0516
_diffrn_reflns_limit_h_max 13
_diffrn_reflns_limit_h_min -13
_diffrn_reflns_limit_k_max 13
_diffrn_reflns_limit_k_min -13
_diffrn_reflns_limit_l_max 17
_diffrn_reflns_limit_l_min -17
_diffrn_reflns_number 15990
_diffrn_reflns_theta_full 27.52
_diffrn_reflns_theta_max 27.52
_diffrn_reflns_theta_min 1.53
_exptl_absorpt_coefficient_mu 0.507
_exptl_absorpt_correction_T_max 0.8966
_exptl_absorpt_correction_T_min 0.8836
_exptl_absorpt_correction_type multi-scan
_exptl_absorpt_process_details SADABS
_exptl_crystal_colour pink
_exptl_crystal_density_diffrn 1.457
_exptl_crystal_density_method 'not measured'
_exptl_crystal_description prism
_exptl_crystal_F_000 670
_exptl_crystal_size_max 0.25
_exptl_crystal_size_mid 0.24
_exptl_crystal_size_min 0.22
_refine_diff_density_max 0.340
_refine_diff_density_min -0.442
_refine_diff_density_rms 0.086
_refine_ls_extinction_method none
_refine_ls_goodness_of_fit_ref 1.080
_refine_ls_hydrogen_treatment mixed
_refine_ls_matrix_type full
_refine_ls_number_parameters 418
_refine_ls_number_reflns 6797
_refine_ls_number_restraints 8
_refine_ls_restrained_S_all 1.085
_refine_ls_R_factor_all 0.0637
_refine_ls_R_factor_gt 0.0473
_refine_ls_shift/su_max 0.000
_refine_ls_shift/su_mean 0.000
_refine_ls_structure_factor_coef Fsqd
_refine_ls_weighting_details 'calc w=1/[\s^2^(Fo^2^)+(0.0709P)^2^+0.1715P] where P=(Fo^2^+2Fc^2^)/3'
_refine_ls_weighting_scheme calc
_refine_ls_wR_factor_gt 0.1263
_refine_ls_wR_factor_ref 0.1435
_reflns_number_gt 5414
_reflns_number_total 6797
_reflns_threshold_expression >2sigma(I)
_cod_data_source_file c4dt01946f2.cif
_cod_data_source_block z
_cod_depositor_comments
;
The following automatic conversions were performed:

'_symmetry_cell_setting' value 'Triclinic' changed to 'triclinic'
according to
/usr/data/users/saulius/crontab/automatic-downloads/rss-feeds/RSC/lib/dictionaries/cif_core.dic
dictionary named 'cif_core.dic' version 2.4.2 from 2011-04-26.

Automatic conversion script
Id: cif_fix_values 2281 2013-09-26 08:29:07Z andrius 

 Adding full bibliography for 7032483--7032487.cif.
;
_cod_original_sg_symbol_H-M P-1
_cod_database_code 7032483

loop_
_symmetry_equiv_pos_as_xyz
'x, y, z'
'-x, -y, -z'

loop_
_atom_site_label
_atom_site_type_symbol
_atom_site_fract_x
_atom_site_fract_y
_atom_site_fract_z
_atom_site_U_iso_or_equiv
_atom_site_adp_type
_atom_site_occupancy
_atom_site_symmetry_multiplicity
_atom_site_calc_flag
_atom_site_refinement_flags
Mn1 Mn 0.53783(3) 0.43247(3) 0.17973(2) 0.03639(12) Uani 1 1 d .
O1 O 0.4500(2) 0.26850(16) 0.07628(14) 0.0561(5) Uani 1 1 d .
O2 O 0.45597(19) 0.20250(16) -0.08319(14) 0.0537(5) Uani 1 1 d .
O3 O 0.3146(2) 0.0607(2) -0.22084(14) 0.0657(6) Uani 1 1 d D
H3A H 0.367(3) 0.111(3) -0.170(2) 0.099 Uiso 1 1 d D
O4 O 0.14825(18) -0.08480(18) -0.24399(12) 0.0494(4) Uani 1 1 d .
O5 O -0.30238(15) -0.51582(16) 0.11180(13) 0.0446(4) Uani 1 1 d .
O6 O -0.13476(17) -0.59041(18) 0.19846(16) 0.0578(5) Uani 1 1 d .
O7 O 0.13658(19) -0.0852(2) 0.56616(13) 0.0593(5) Uani 1 1 d D
H7A H 0.139(4) -0.095(3) 0.6268(16) 0.089 Uiso 1 1 d D
O8 O 0.3321(2) -0.1559(2) 0.58378(13) 0.0612(5) Uani 1 1 d .
O9 O 0.42520(16) 0.55557(16) 0.09159(13) 0.0418(4) Uani 1 1 d D
H9A H 0.461(3) 0.6285(18) 0.095(2) 0.063 Uiso 1 1 d D
H9B H 0.379(3) 0.528(2) 0.0328(15) 0.063 Uiso 1 1 d D
O10 O 0.66060(19) 0.3167(2) 0.26704(18) 0.0740(7) Uani 1 1 d D
H10B H 0.6594 0.2578 0.3063 0.111 Uiso 1 1 d RD
H10A H 0.7385 0.3417 0.2524 0.111 Uiso 1 1 d RD
N1 N 0.3771(2) 0.42305(19) 0.27431(15) 0.0448(5) Uani 1 1 d .
N2 N 0.5887(2) 0.5976(2) 0.31285(17) 0.0534(5) Uani 1 1 d .
C1 C 0.4220(2) 0.1875(2) -0.00158(18) 0.0372(5) Uani 1 1 d .
C2 C 0.3384(2) 0.06685(18) 0.00500(16) 0.0312(4) Uani 1 1 d .
C3 C 0.2552(2) -0.01686(19) -0.07517(15) 0.0312(4) Uani 1 1 d .
C4 C 0.2369(2) -0.0137(2) -0.18635(16) 0.0380(5) Uani 1 1 d .
C5 C 0.1758(2) -0.11520(19) -0.05195(15) 0.0324(4) Uani 1 1 d .
H5 H 0.1215 -0.1710 -0.1045 0.039 Uiso 1 1 calc R
C6 C 0.1744(2) -0.13331(19) 0.04592(15) 0.0306(4) Uani 1 1 d .
C7 C 0.2577(2) -0.05128(19) 0.12543(15) 0.0312(4) Uani 1 1 d .
C8 C 0.3393(2) 0.0452(2) 0.10263(16) 0.0333(4) Uani 1 1 d .
H8 H 0.3971 0.0976 0.1552 0.040 Uiso 1 1 calc R
C9 C 0.0844(2) -0.23879(19) 0.06409(15) 0.0313(4) Uani 1 1 d .
C10 C -0.0490(2) -0.2468(2) 0.02812(18) 0.0398(5) Uani 1 1 d .
H10 H -0.0811 -0.1901 -0.0120 0.048 Uiso 1 1 calc R
C11 C -0.1348(2) -0.3384(2) 0.05140(18) 0.0416(5) Uani 1 1 d .
H11 H -0.2240 -0.3415 0.0281 0.050 Uiso 1 1 calc R
C12 C -0.0883(2) -0.4256(2) 0.10936(16) 0.0339(4) Uani 1 1 d .
C13 C 0.0452(2) -0.4217(2) 0.14083(18) 0.0387(5) Uani 1 1 d .
H13 H 0.0778 -0.4817 0.1772 0.046 Uiso 1 1 calc R
C14 C 0.1307(2) -0.3291(2) 0.11857(17) 0.0370(5) Uani 1 1 d .
H14 H 0.2201 -0.3275 0.1404 0.044 Uiso 1 1 calc R
C15 C -0.1802(2) -0.5190(2) 0.14192(18) 0.0385(5) Uani 1 1 d .
C16 C 0.2563(2) -0.0603(2) 0.23285(15) 0.0322(4) Uani 1 1 d .
C17 C 0.1404(2) -0.0538(2) 0.26983(16) 0.0411(5) Uani 1 1 d .
H17 H 0.0652 -0.0395 0.2282 0.049 Uiso 1 1 calc R
C18 C 0.1359(2) -0.0684(2) 0.36801(16) 0.0415(5) Uani 1 1 d .
H18 H 0.0581 -0.0631 0.3921 0.050 Uiso 1 1 calc R
C19 C 0.2468(2) -0.0909(2) 0.43012(15) 0.0370(5) Uani 1 1 d .
C20 C 0.3634(2) -0.0926(2) 0.39467(16) 0.0409(5) Uani 1 1 d .
H20 H 0.4390 -0.1050 0.4368 0.049 Uiso 1 1 calc R
C21 C 0.3685(2) -0.0759(2) 0.29726(17) 0.0403(5) Uani 1 1 d .
H21 H 0.4478 -0.0751 0.2749 0.048 Uiso 1 1 calc R
C22 C 0.2438(3) -0.1142(2) 0.53438(16) 0.0413(5) Uani 1 1 d .
C23 C 0.2668(3) 0.3428(3) 0.2472(2) 0.0540(6) Uani 1 1 d .
H23 H 0.2604 0.2779 0.1920 0.065 Uiso 1 1 calc R
C24 C 0.1623(3) 0.3510(3) 0.2963(3) 0.0660(8) Uani 1 1 d .
H24 H 0.0882 0.2922 0.2761 0.079 Uiso 1 1 calc R
C25 C 0.1714(4) 0.4486(4) 0.3760(3) 0.0812(11) Uani 1 1 d .
H25 H 0.1017 0.4582 0.4098 0.097 Uiso 1 1 calc R
C26 C 0.2828(4) 0.5321(3) 0.4060(3) 0.0727(9) Uani 1 1 d .
H26 H 0.2895 0.5981 0.4604 0.087 Uiso 1 1 calc R
C27 C 0.3861(3) 0.5171(2) 0.35405(19) 0.0503(6) Uani 1 1 d .
C28 C 0.5112(3) 0.6017(2) 0.38237(19) 0.0524(7) Uani 1 1 d .
C29 C 0.5478(4) 0.6814(3) 0.4757(2) 0.0664(9) Uani 1 1 d .
H29 H 0.4943 0.6814 0.5236 0.080 Uiso 1 1 calc R
C30 C 0.6627(4) 0.7598(3) 0.4968(3) 0.0783(11) Uani 1 1 d .
H30 H 0.6879 0.8136 0.5588 0.094 Uiso 1 1 calc R
C31 C 0.7402(4) 0.7578(3) 0.4250(3) 0.0828(11) Uani 1 1 d .
H31 H 0.8182 0.8111 0.4371 0.099 Uiso 1 1 calc R
C32 C 0.6998(4) 0.6744(3) 0.3338(3) 0.0702(9) Uani 1 1 d .
H32 H 0.7528 0.6724 0.2855 0.084 Uiso 1 1 calc R

loop_
_atom_site_aniso_label
_atom_site_aniso_U_11
_atom_site_aniso_U_22
_atom_site_aniso_U_33
_atom_site_aniso_U_23
_atom_site_aniso_U_13
_atom_site_aniso_U_12
Mn1 0.0408(2) 0.03511(19) 0.0341(2) 0.01014(14) 0.00900(14) -0.00283(14)
O1 0.0704(12) 0.0401(9) 0.0516(11) 0.0007(8) 0.0139(9) -0.0197(9)
O2 0.0687(12) 0.0442(9) 0.0535(11) 0.0162(8) 0.0274(9) -0.0111(9)
O3 0.0956(16) 0.0665(12) 0.0367(10) 0.0149(9) 0.0269(10) -0.0226(11)
O4 0.0559(10) 0.0655(11) 0.0261(8) 0.0105(8) 0.0091(7) -0.0044(9)
O5 0.0338(8) 0.0554(10) 0.0471(9) 0.0235(8) 0.0058(7) -0.0064(7)
O6 0.0436(9) 0.0609(11) 0.0784(14) 0.0449(10) 0.0098(9) -0.0018(8)
O7 0.0619(12) 0.0961(15) 0.0297(9) 0.0226(10) 0.0182(8) 0.0231(11)
O8 0.0798(13) 0.0819(14) 0.0362(9) 0.0279(10) 0.0196(9) 0.0385(11)
O9 0.0425(9) 0.0402(8) 0.0440(9) 0.0167(7) 0.0061(7) -0.0013(7)
O10 0.0560(11) 0.0916(16) 0.1009(17) 0.0727(15) 0.0289(12) 0.0226(11)
N1 0.0515(12) 0.0471(11) 0.0418(11) 0.0175(9) 0.0146(9) 0.0098(9)
N2 0.0691(15) 0.0438(11) 0.0448(12) 0.0064(9) 0.0083(11) 0.0003(11)
C1 0.0369(11) 0.0321(10) 0.0446(12) 0.0116(9) 0.0106(9) -0.0003(9)
C2 0.0338(10) 0.0296(10) 0.0334(10) 0.0103(8) 0.0115(8) 0.0012(8)
C3 0.0384(11) 0.0308(10) 0.0273(10) 0.0093(8) 0.0111(8) 0.0025(8)
C4 0.0501(13) 0.0389(11) 0.0297(11) 0.0106(9) 0.0167(10) 0.0045(10)
C5 0.0393(11) 0.0336(10) 0.0235(9) 0.0062(8) 0.0066(8) -0.0047(9)
C6 0.0339(10) 0.0324(10) 0.0271(10) 0.0100(8) 0.0079(8) -0.0003(8)
C7 0.0354(10) 0.0340(10) 0.0259(10) 0.0090(8) 0.0076(8) 0.0027(8)
C8 0.0359(10) 0.0337(10) 0.0294(10) 0.0060(8) 0.0058(8) -0.0015(9)
C9 0.0354(10) 0.0318(10) 0.0274(10) 0.0079(8) 0.0088(8) -0.0035(8)
C10 0.0392(11) 0.0410(11) 0.0408(12) 0.0199(10) 0.0024(9) 0.0001(9)
C11 0.0321(11) 0.0440(12) 0.0492(13) 0.0197(11) 0.0014(10) -0.0024(9)
C12 0.0327(10) 0.0341(10) 0.0357(11) 0.0097(9) 0.0078(9) -0.0012(8)
C13 0.0375(11) 0.0388(11) 0.0440(12) 0.0192(10) 0.0087(9) 0.0026(9)
C14 0.0289(10) 0.0410(11) 0.0441(12) 0.0161(10) 0.0074(9) 0.0027(9)
C15 0.0389(12) 0.0369(11) 0.0409(12) 0.0135(9) 0.0088(9) -0.0041(9)
C16 0.0380(11) 0.0342(10) 0.0245(9) 0.0071(8) 0.0066(8) -0.0016(9)
C17 0.0380(11) 0.0586(14) 0.0288(11) 0.0114(10) 0.0073(9) 0.0082(11)
C18 0.0418(12) 0.0556(14) 0.0300(11) 0.0097(10) 0.0117(9) 0.0078(11)
C19 0.0490(12) 0.0377(11) 0.0255(10) 0.0069(9) 0.0088(9) 0.0052(10)
C20 0.0425(12) 0.0527(13) 0.0287(10) 0.0117(10) 0.0034(9) 0.0102(11)
C21 0.0363(11) 0.0550(13) 0.0326(11) 0.0131(10) 0.0098(9) 0.0050(10)
C22 0.0559(14) 0.0441(12) 0.0264(10) 0.0081(9) 0.0110(10) 0.0095(11)
C23 0.0531(15) 0.0624(16) 0.0542(16) 0.0242(13) 0.0156(13) 0.0108(13)
C24 0.0501(16) 0.089(2) 0.073(2) 0.0407(18) 0.0215(15) 0.0174(16)
C25 0.070(2) 0.112(3) 0.087(3) 0.045(2) 0.044(2) 0.040(2)
C26 0.093(3) 0.078(2) 0.0620(19) 0.0184(17) 0.0357(18) 0.041(2)
C27 0.0685(17) 0.0495(14) 0.0425(13) 0.0186(11) 0.0180(12) 0.0260(13)
C28 0.0788(19) 0.0429(13) 0.0389(13) 0.0110(11) 0.0091(13) 0.0226(13)
C29 0.106(3) 0.0500(15) 0.0440(15) 0.0084(13) 0.0081(16) 0.0277(17)
C30 0.127(3) 0.0472(16) 0.0498(17) 0.0010(14) -0.0102(19) 0.0169(19)
C31 0.109(3) 0.0484(17) 0.073(2) 0.0020(16) -0.017(2) -0.0097(18)
C32 0.089(2) 0.0500(16) 0.0632(19) 0.0013(14) 0.0107(17) -0.0133(16)

loop_
_atom_type_symbol
_atom_type_description
_atom_type_scat_dispersion_real
_atom_type_scat_dispersion_imag
_atom_type_scat_source
C C 0.0033 0.0016 'International Tables Vol C Tables 4.2.6.8 and 6.1.1.4'
H H 0.0000 0.0000 'International Tables Vol C Tables 4.2.6.8 and 6.1.1.4'
Mn Mn 0.3368 0.7283 'International Tables Vol C Tables 4.2.6.8 and 6.1.1.4'
N N 0.0061 0.0033 'International Tables Vol C Tables 4.2.6.8 and 6.1.1.4'
O O 0.0106 0.0060 'International Tables Vol C Tables 4.2.6.8 and 6.1.1.4'

loop_
_geom_angle_atom_site_label_1
_geom_angle_atom_site_label_2
_geom_angle_atom_site_label_3
_geom_angle
_geom_angle_site_symmetry_1
_geom_angle_site_symmetry_3
O1 Mn1 O5 100.22(8) . 1_665
O1 Mn1 O10 90.52(9) . .
O5 Mn1 O10 89.69(7) 1_665 .
O1 Mn1 O9 91.43(8) . .
O5 Mn1 O9 87.28(7) 1_665 .
O10 Mn1 O9 176.64(7) . .
O1 Mn1 N2 164.85(8) . .
O5 Mn1 N2 94.92(8) 1_665 .
O10 Mn1 N2 89.49(10) . .
O9 Mn1 N2 89.33(8) . .
O1 Mn1 N1 92.59(8) . .
O5 Mn1 N1 166.77(7) 1_665 .
O10 Mn1 N1 93.49(8) . .
O9 Mn1 N1 89.15(7) . .
N2 Mn1 N1 72.29(9) . .
C1 O1 Mn1 160.95(16) . .
C4 O3 H3A 109(3) . .
C15 O5 Mn1 129.27(15) . 1_445
C22 O7 H7A 111(2) . .
Mn1 O9 H9A 116(2) . .
Mn1 O9 H9B 123.0(19) . .
H9A O9 H9B 111(2) . .
Mn1 O10 H10B 144.1 . .
Mn1 O10 H10A 99.1 . .
H10B O10 H10A 116.8 . .
C23 N1 C27 118.1(2) . .
C23 N1 Mn1 124.40(18) . .
C27 N1 Mn1 116.73(18) . .
C32 N2 C28 118.6(3) . .
C32 N2 Mn1 123.8(2) . .
C28 N2 Mn1 116.51(18) . .
O1 C1 O2 123.3(2) . .
O1 C1 C2 116.1(2) . .
O2 C1 C2 120.6(2) . .
C8 C2 C3 118.25(18) . .
C8 C2 C1 114.45(18) . .
C3 C2 C1 127.11(19) . .
C5 C3 C2 118.23(18) . .
C5 C3 C4 113.47(18) . .
C2 C3 C4 128.28(18) . .
O4 C4 O3 120.3(2) . .
O4 C4 C3 118.97(19) . .
O3 C4 C3 120.7(2) . .
C6 C5 C3 123.00(19) . .
C6 C5 H5 118.5 . .
C3 C5 H5 118.5 . .
C5 C6 C7 118.87(18) . .
C5 C6 C9 119.50(18) . .
C7 C6 C9 121.64(18) . .
C8 C7 C6 118.41(18) . .
C8 C7 C16 119.62(18) . .
C6 C7 C16 121.89(18) . .
C2 C8 C7 123.17(19) . .
C2 C8 H8 118.4 . .
C7 C8 H8 118.4 . .
C14 C9 C10 118.58(19) . .
C14 C9 C6 121.24(19) . .
C10 C9 C6 120.17(19) . .
C11 C10 C9 120.7(2) . .
C11 C10 H10 119.7 . .
C9 C10 H10 119.7 . .
C10 C11 C12 120.5(2) . .
C10 C11 H11 119.8 . .
C12 C11 H11 119.8 . .
C13 C12 C11 118.82(19) . .
C13 C12 C15 119.95(19) . .
C11 C12 C15 121.2(2) . .
C12 C13 C14 120.6(2) . .
C12 C13 H13 119.7 . .
C14 C13 H13 119.7 . .
C9 C14 C13 120.7(2) . .
C9 C14 H14 119.6 . .
C13 C14 H14 119.6 . .
O6 C15 O5 124.2(2) . .
O6 C15 C12 119.1(2) . .
O5 C15 C12 116.71(19) . .
C21 C16 C17 118.8(2) . .
C21 C16 C7 121.21(19) . .
C17 C16 C7 120.00(19) . .
C18 C17 C16 120.7(2) . .
C18 C17 H17 119.6 . .
C16 C17 H17 119.6 . .
C19 C18 C17 120.1(2) . .
C19 C18 H18 119.9 . .
C17 C18 H18 119.9 . .
C18 C19 C20 119.2(2) . .
C18 C19 C22 121.5(2) . .
C20 C19 C22 119.2(2) . .
C21 C20 C19 120.7(2) . .
C21 C20 H20 119.7 . .
C19 C20 H20 119.7 . .
C20 C21 C16 120.3(2) . .
C20 C21 H21 119.8 . .
C16 C21 H21 119.8 . .
O8 C22 O7 124.0(2) . .
O8 C22 C19 122.8(2) . .
O7 C22 C19 113.2(2) . .
N1 C23 C24 123.8(3) . .
N1 C23 H23 118.1 . .
C24 C23 H23 118.1 . .
C25 C24 C23 117.7(3) . .
C25 C24 H24 121.2 . .
C23 C24 H24 121.2 . .
C24 C25 C26 120.1(3) . .
C24 C25 H25 119.9 . .
C26 C25 H25 119.9 . .
C25 C26 C27 119.3(3) . .
C25 C26 H26 120.3 . .
C27 C26 H26 120.3 . .
N1 C27 C26 121.0(3) . .
N1 C27 C28 116.0(2) . .
C26 C27 C28 123.0(3) . .
N2 C28 C29 121.2(3) . .
N2 C28 C27 116.6(2) . .
C29 C28 C27 122.3(3) . .
C30 C29 C28 119.7(3) . .
C30 C29 H29 120.1 . .
C28 C29 H29 120.1 . .
C29 C30 C31 119.1(3) . .
C29 C30 H30 120.5 . .
C31 C30 H30 120.5 . .
C30 C31 C32 118.6(4) . .
C30 C31 H31 120.7 . .
C32 C31 H31 120.7 . .
N2 C32 C31 122.8(3) . .
N2 C32 H32 118.6 . .
C31 C32 H32 118.6 . .

loop_
_geom_bond_atom_site_label_1
_geom_bond_atom_site_label_2
_geom_bond_distance
_geom_bond_site_symmetry_2
Mn1 O1 2.1047(18) .
Mn1 O5 2.1206(17) 1_665
Mn1 O10 2.204(2) .
Mn1 O9 2.2120(17) .
Mn1 N2 2.283(2) .
Mn1 N1 2.292(2) .
O1 C1 1.236(3) .
O2 C1 1.258(3) .
O3 C4 1.290(3) .
O3 H3A 0.881(18) .
O4 C4 1.227(3) .
O5 C15 1.280(3) .
O5 Mn1 2.1206(17) 1_445
O6 C15 1.242(3) .
O7 C22 1.311(3) .
O7 H7A 0.851(18) .
O8 C22 1.212(3) .
O9 H9A 0.833(16) .
O9 H9B 0.860(16) .
O10 H10B 0.8950 .
O10 H10A 0.9003 .
N1 C23 1.341(3) .
N1 C27 1.346(3) .
N2 C32 1.328(4) .
N2 C28 1.347(4) .
C1 C2 1.525(3) .
C2 C8 1.392(3) .
C2 C3 1.413(3) .
C3 C5 1.399(3) .
C3 C4 1.508(3) .
C5 C6 1.387(3) .
C5 H5 0.9300 .
C6 C7 1.400(3) .
C6 C9 1.491(3) .
C7 C8 1.395(3) .
C7 C16 1.492(3) .
C8 H8 0.9300 .
C9 C14 1.387(3) .
C9 C10 1.389(3) .
C10 C11 1.387(3) .
C10 H10 0.9300 .
C11 C12 1.390(3) .
C11 H11 0.9300 .
C12 C13 1.384(3) .
C12 C15 1.502(3) .
C13 C14 1.387(3) .
C13 H13 0.9300 .
C14 H14 0.9300 .
C16 C21 1.385(3) .
C16 C17 1.391(3) .
C17 C18 1.386(3) .
C17 H17 0.9300 .
C18 C19 1.382(3) .
C18 H18 0.9300 .
C19 C20 1.386(3) .
C19 C22 1.493(3) .
C20 C21 1.383(3) .
C20 H20 0.9300 .
C21 H21 0.9300 .
C23 C24 1.376(4) .
C23 H23 0.9300 .
C24 C25 1.368(5) .
C24 H24 0.9300 .
C25 C26 1.369(5) .
C25 H25 0.9300 .
C26 C27 1.395(4) .
C26 H26 0.9300 .
C27 C28 1.484(4) .
C28 C29 1.392(4) .
C29 C30 1.367(5) .
C29 H29 0.9300 .
C30 C31 1.373(6) .
C30 H30 0.9300 .
C31 C32 1.390(4) .
C31 H31 0.9300 .
C32 H32 0.9300 .

loop_
_geom_hbond_atom_site_label_D
_geom_hbond_atom_site_label_H
_geom_hbond_atom_site_label_A
_geom_hbond_distance_DH
_geom_hbond_distance_HA
_geom_hbond_distance_DA
_geom_hbond_angle_DHA
_geom_hbond_site_symmetry_A
O3 H3A O2 0.881(18) 1.530(19) 2.410(3) 177(4) .
O7 H7A O4 0.851(18) 1.74(2) 2.580(3) 169(4) 1_556
O9 H9A O2 0.833(16) 1.985(18) 2.813(3) 173(3) 2_665
O9 H9B O5 0.860(16) 1.98(2) 2.811(3) 161(3) 2
O10 H10B O8 0.89 1.99 2.876(3) 168.6 2_656
O10 H10A O6 0.90 1.78 2.660(3) 164.3 1_665

loop_
_geom_torsion_atom_site_label_1
_geom_torsion_atom_site_label_2
_geom_torsion_atom_site_label_3
_geom_torsion_atom_site_label_4
_geom_torsion
_geom_torsion_site_symmetry_1
O5 Mn1 O1 C1 -15.9(6) 1_665
O10 Mn1 O1 C1 -105.7(6) .
O9 Mn1 O1 C1 71.6(6) .
N2 Mn1 O1 C1 164.3(5) .
N1 Mn1 O1 C1 160.8(6) .
O1 Mn1 N1 C23 -8.2(2) .
O5 Mn1 N1 C23 157.5(3) 1_665
O10 Mn1 N1 C23 -98.9(2) .
O9 Mn1 N1 C23 83.2(2) .
N2 Mn1 N1 C23 172.8(2) .
O1 Mn1 N1 C27 -177.62(17) .
O5 Mn1 N1 C27 -11.9(4) 1_665
O10 Mn1 N1 C27 91.70(18) .
O9 Mn1 N1 C27 -86.22(18) .
N2 Mn1 N1 C27 3.35(17) .
O1 Mn1 N2 C32 170.0(3) .
O5 Mn1 N2 C32 -9.8(2) 1_665
O10 Mn1 N2 C32 79.8(2) .
O9 Mn1 N2 C32 -97.0(2) .
N1 Mn1 N2 C32 173.7(3) .
O1 Mn1 N2 C28 1.9(4) .
O5 Mn1 N2 C28 -177.86(19) 1_665
O10 Mn1 N2 C28 -88.2(2) .
O9 Mn1 N2 C28 94.93(19) .
N1 Mn1 N2 C28 5.61(18) .
Mn1 O1 C1 O2 -11.0(7) .
Mn1 O1 C1 C2 170.9(5) .
O1 C1 C2 C8 -19.6(3) .
O2 C1 C2 C8 162.2(2) .
O1 C1 C2 C3 155.3(2) .
O2 C1 C2 C3 -22.9(3) .
C8 C2 C3 C5 1.5(3) .
C1 C2 C3 C5 -173.2(2) .
C8 C2 C3 C4 -180.0(2) .
C1 C2 C3 C4 5.3(3) .
C5 C3 C4 O4 7.6(3) .
C2 C3 C4 O4 -170.9(2) .
C5 C3 C4 O3 -171.0(2) .
C2 C3 C4 O3 10.5(4) .
C2 C3 C5 C6 0.6(3) .
C4 C3 C5 C6 -178.12(19) .
C3 C5 C6 C7 -1.3(3) .
C3 C5 C6 C9 178.57(19) .
C5 C6 C7 C8 -0.2(3) .
C9 C6 C7 C8 179.95(19) .
C5 C6 C7 C16 176.48(19) .
C9 C6 C7 C16 -3.3(3) .
C3 C2 C8 C7 -3.1(3) .
C1 C2 C8 C7 172.24(19) .
C6 C7 C8 C2 2.5(3) .
C16 C7 C8 C2 -174.32(19) .
C5 C6 C9 C14 125.1(2) .
C7 C6 C9 C14 -55.0(3) .
C5 C6 C9 C10 -56.2(3) .
C7 C6 C9 C10 123.6(2) .
C14 C9 C10 C11 3.9(3) .
C6 C9 C10 C11 -174.8(2) .
C9 C10 C11 C12 -1.4(4) .
C10 C11 C12 C13 -1.9(4) .
C10 C11 C12 C15 175.3(2) .
C11 C12 C13 C14 2.7(3) .
C15 C12 C13 C14 -174.5(2) .
C10 C9 C14 C13 -3.1(3) .
C6 C9 C14 C13 175.6(2) .
C12 C13 C14 C9 -0.2(4) .
Mn1 O5 C15 O6 24.8(4) 1_445
Mn1 O5 C15 C12 -152.41(15) 1_445
C13 C12 C15 O6 1.2(3) .
C11 C12 C15 O6 -175.9(2) .
C13 C12 C15 O5 178.6(2) .
C11 C12 C15 O5 1.5(3) .
C8 C7 C16 C21 -59.2(3) .
C6 C7 C16 C21 124.1(2) .
C8 C7 C16 C17 121.2(2) .
C6 C7 C16 C17 -55.5(3) .
C21 C16 C17 C18 -2.9(4) .
C7 C16 C17 C18 176.7(2) .
C16 C17 C18 C19 -0.6(4) .
C17 C18 C19 C20 3.1(4) .
C17 C18 C19 C22 -176.6(2) .
C18 C19 C20 C21 -2.0(4) .
C22 C19 C20 C21 177.7(2) .
C19 C20 C21 C16 -1.6(4) .
C17 C16 C21 C20 4.0(4) .
C7 C16 C21 C20 -175.6(2) .
C18 C19 C22 O8 166.6(3) .
C20 C19 C22 O8 -13.1(4) .
C18 C19 C22 O7 -13.3(3) .
C20 C19 C22 O7 167.0(2) .
C27 N1 C23 C24 -0.2(4) .
Mn1 N1 C23 C24 -169.5(2) .
N1 C23 C24 C25 1.5(4) .
C23 C24 C25 C26 -1.6(5) .
C24 C25 C26 C27 0.5(5) .
C23 N1 C27 C26 -1.1(4) .
Mn1 N1 C27 C26 169.1(2) .
C23 N1 C27 C28 178.8(2) .
Mn1 N1 C27 C28 -11.1(3) .
C25 C26 C27 N1 0.9(4) .
C25 C26 C27 C28 -178.9(3) .
C32 N2 C28 C29 -2.1(4) .
Mn1 N2 C28 C29 166.61(19) .
C32 N2 C28 C27 178.1(2) .
Mn1 N2 C28 C27 -13.2(3) .
N1 C27 C28 N2 16.3(3) .
C26 C27 C28 N2 -163.9(3) .
N1 C27 C28 C29 -163.6(2) .
C26 C27 C28 C29 16.3(4) .
N2 C28 C29 C30 1.8(4) .
C27 C28 C29 C30 -178.3(3) .
C28 C29 C30 C31 -0.2(5) .
C29 C30 C31 C32 -1.0(5) .
C28 N2 C32 C31 0.8(5) .
Mn1 N2 C32 C31 -167.0(3) .
C30 C31 C32 N2 0.7(5) .
